data_4032915
loop_
_publ_author_name
'Lu, Dong-Dong'
'He, Xu-Xian'
'Liu, Feng-Shou'

_publ_section_title
;
 Bulky Yet Flexible Pd-PEPPSI-IPent(An) for the Synthesis of Sterically
 Hindered Biaryls in Air.
;
_journal_issue 20
_journal_name_full 'The Journal of organic chemistry'
_journal_page_first 10898
_journal_page_last 10911
_journal_paper_doi 10.1021/acs.joc.7b01711
_journal_volume 82
_journal_year 2017
_chemical_formula_moiety 'C50 H60 Cl3 N3 Pd'
_chemical_formula_sum 'C50 H60 Cl3 N3 Pd'
_chemical_formula_weight 915.76
_space_group_crystal_system triclinic
_space_group_IT_number 2
_space_group_name_Hall '-P 1'
_space_group_name_H-M_alt 'P -1'
_symmetry_space_group_name_Hall '-P 1'
_symmetry_space_group_name_H-M 'P -1'
_atom_sites_solution_hydrogens geom
_atom_sites_solution_primary direct
_audit_creation_date 2017-05-16
_audit_creation_method
;
Olex2 1.2
(compiled 2017.03.28 svn.r3405 for OlexSys, GUI svn.r5337)
;
_cell_angle_alpha 103.634(4)
_cell_angle_beta 90.221(4)
_cell_angle_gamma 110.067(4)
_cell_formula_units_Z 2
_cell_length_a 11.2270(5)
_cell_length_b 11.7648(5)
_cell_length_c 19.8563(9)
_cell_measurement_reflns_used 10426
_cell_measurement_temperature 100.00(10)
_cell_measurement_theta_max 29.1470
_cell_measurement_theta_min 3.5690
_cell_volume 2383.7(2)
_computing_cell_refinement 'CrysAlisPro 1.171.38.43f (Rigaku OD, 2015)'
_computing_data_collection 'CrysAlisPro 1.171.38.43f (Rigaku OD, 2015)'
_computing_data_reduction 'CrysAlisPro 1.171.38.43f (Rigaku OD, 2015)'
_computing_molecular_graphics 'Olex2 (Dolomanov et al., 2009)'
_computing_publication_material 'Olex2 (Dolomanov et al., 2009)'
_computing_structure_refinement 'ShelXL (Sheldrick, 2015)'
_computing_structure_solution 'ShelXT (Sheldrick, 2015)'
_diffrn_ambient_environment N~2~
_diffrn_ambient_temperature 100.00(10)
_diffrn_detector 'CCD plate'
_diffrn_detector_area_resol_mean 5.2684
_diffrn_detector_type AtlasS2
_diffrn_measured_fraction_theta_full 0.998
_diffrn_measured_fraction_theta_max 0.847
_diffrn_measurement_details
;
List of Runs (angles in degrees, time in seconds):

  # Type    Start    End  Width  t~exp~   \w     \q     \k     \f   Frames
--------------------------------------------------------------------------
  1  \w      3.00  29.00   1.00    1.13    --  -11.66 -99.00 120.00   26
  2  \w     34.00  61.00   1.00    1.13    --   11.90-178.00  60.00   27
  3  \w     15.00  45.00   1.00    1.13    --   11.90-102.00 -81.00   30
  4  \w     35.00  62.00   1.00    1.13    --   11.90-178.00 -90.00   27
  5  \w    -18.00  12.00   1.00    1.13    --   11.90-102.00 -81.00   30
  6  \w    -79.00  14.00   1.00    1.13    --  -11.66 -57.00   0.00   93
  7  \w    -39.00  61.00   1.00    1.13    --  -11.66  57.00 150.00  100
  8  \w     38.00 101.00   1.00    1.13    --   11.90 178.00   0.00   63
;
_diffrn_measurement_device 'four-circle diffractometer'
_diffrn_measurement_device_type 'SuperNova, Dual, Cu at zero, AtlasS2'
_diffrn_measurement_method '\w scans'
_diffrn_orient_matrix_type 'CrysAlisPro convention (1999,Acta A55,543-557)'
_diffrn_orient_matrix_UB_11 0.0230330000
_diffrn_orient_matrix_UB_12 -0.0261891000
_diffrn_orient_matrix_UB_13 -0.0308104000
_diffrn_orient_matrix_UB_21 0.0620561000
_diffrn_orient_matrix_UB_22 0.0230179000
_diffrn_orient_matrix_UB_23 0.0174395000
_diffrn_orient_matrix_UB_31 -0.0134871000
_diffrn_orient_matrix_UB_32 -0.0564308000
_diffrn_orient_matrix_UB_33 0.0104613000
_diffrn_radiation_monochromator mirror
_diffrn_radiation_probe x-ray
_diffrn_radiation_type MoK\a
_diffrn_radiation_wavelength 0.71073
_diffrn_reflns_av_R_equivalents 0.0376
_diffrn_reflns_av_unetI/netI 0.0619
_diffrn_reflns_Laue_measured_fraction_full 0.998
_diffrn_reflns_Laue_measured_fraction_max 0.847
_diffrn_reflns_limit_h_max 12
_diffrn_reflns_limit_h_min -15
_diffrn_reflns_limit_k_max 16
_diffrn_reflns_limit_k_min -14
_diffrn_reflns_limit_l_max 26
_diffrn_reflns_limit_l_min -25
_diffrn_reflns_number 24517
_diffrn_reflns_point_group_measured_fraction_full 0.998
_diffrn_reflns_point_group_measured_fraction_max 0.847
_diffrn_reflns_theta_full 25.242
_diffrn_reflns_theta_max 29.554
_diffrn_reflns_theta_min 3.421
_diffrn_source 'micro-focus sealed X-ray tube'
_diffrn_source_type 'SuperNova (Mo) X-ray Source'
_exptl_absorpt_coefficient_mu 0.593
_exptl_absorpt_correction_T_max 1.00000
_exptl_absorpt_correction_T_min 0.59932
_exptl_absorpt_correction_type multi-scan
_exptl_absorpt_process_details
;
CrysAlisPro 1.171.38.43f (Rigaku Oxford Diffraction, 2015)
Empirical absorption correction using spherical harmonics,
 implemented in SCALE3 ABSPACK scaling algorithm.
;
_exptl_crystal_colour yellow
_exptl_crystal_density_diffrn 1.276
_exptl_crystal_description block
_exptl_crystal_F_000 956
_exptl_crystal_size_max 0.15
_exptl_crystal_size_mid 0.12
_exptl_crystal_size_min 0.1
_refine_diff_density_max 0.590
_refine_diff_density_min -0.749
_refine_diff_density_rms 0.084
_refine_ls_extinction_method none
_refine_ls_goodness_of_fit_ref 1.026
_refine_ls_hydrogen_treatment constr
_refine_ls_matrix_type full
_refine_ls_number_parameters 522
_refine_ls_number_reflns 11318
_refine_ls_number_restraints 0
_refine_ls_restrained_S_all 1.026
_refine_ls_R_factor_all 0.0495
_refine_ls_R_factor_gt 0.0383
_refine_ls_shift/su_max 0.000
_refine_ls_shift/su_mean 0.000
_refine_ls_structure_factor_coef Fsqd
_refine_ls_weighting_details 'w=1/[\s^2^(Fo^2^)+(0.0272P)^2^+0.8277P] where P=(Fo^2^+2Fc^2^)/3'
_refine_ls_weighting_scheme calc
_refine_ls_wR_factor_gt 0.0779
_refine_ls_wR_factor_ref 0.0835
_reflns_Friedel_coverage 0.000
_reflns_number_gt 9402
_reflns_number_total 11318
_reflns_threshold_expression 'I > 2\s(I)'
_cod_data_source_file jo7b01711_si_002.cif
_cod_data_source_block exp_528
_cod_depositor_comments 'Adding full bibliography for 4032915.cif.'
_cod_database_code 4032915
_shelx_shelxl_version_number 2016/6
_shelx_space_group_comment
;
The symmetry employed for this shelxl refinement is uniquely defined
by the following loop, which should always be used as a source of
symmetry information in preference to the above space-group names.
They are only intended as comments.
;
_shelx_estimated_absorpt_t_max 0.943
_shelx_estimated_absorpt_t_min 0.916
_reflns_odcompleteness_completeness 99.78
_reflns_odcompleteness_iscentric 1
_reflns_odcompleteness_theta 26.32
_olex2_refinement_description
;
1. Fixed Uiso
 At 1.2 times of:
  All C(H) groups, All C(H,H) groups
 At 1.5 times of:
  All C(H,H,H) groups
2.a Ternary CH refined with riding coordinates:
 C00N(H00N), C00Y(H00Y), C013(H013), C015(H015)
2.b Secondary CH2 refined with riding coordinates:
 C00X(H00A,H00B), C011(H01A,H01B), C014(H01C,H01D), C01B(H01L,H01M), C01D(H01O,
 H01P), C01E(H01Q,H01R), C01H(H01W,H01X), C01J(H01Z,HB)
2.c Aromatic/amide H refined with riding coordinates:
 C00D(H00D), C00E(H00E), C00J(H00J), C00M(H00M), C00O(H00O), C00R(H00R),
 C00T(H00T), C00V(H00V), C00W(H00W), C00Z(H00Z), C012(H012), C018(H018),
 C019(H019), C01A(H01K), C01C(H01N), C01F(H01S)
2.d Idealised Me refined as rotating group:
 C016(H01E,H01F,H01G), C017(H01H,H01I,H01J), C01G(H01T,H01U,H01V), C01I(H01Y,H,
 HA), C01K(H01,HC,HD), C01L(H0AA,HE,HF), C01M(H1AA,HG,HH), C01N(H2AA,HI,HJ)
;
_olex2_date_sample_data_collection 2017-05-15
_olex2_submission_special_instructions 'No special instructions were received'
_oxdiff_exptl_absorpt_empirical_details
;
Empirical correction (ABSPACK) includes:
- Absorption correction using spherical harmonics
- Frame scaling
;
_oxdiff_exptl_absorpt_empirical_full_max 1.622
_oxdiff_exptl_absorpt_empirical_full_min 0.542

loop_
_space_group_symop_operation_xyz
'x, y, z'
'-x, -y, -z'

loop_
_atom_site_label
_atom_site_type_symbol
_atom_site_fract_x
_atom_site_fract_y
_atom_site_fract_z
_atom_site_U_iso_or_equiv
_atom_site_adp_type
_atom_site_occupancy
_atom_site_site_symmetry_order
_atom_site_calc_flag
_atom_site_refinement_flags_posn
Pd1 Pd 0.21741(2) 0.49004(2) 0.34195(2) 0.01196(5) Uani 1 1 d .
Cl1 Cl 0.01101(5) 0.42783(5) 0.29649(3) 0.01723(12) Uani 1 1 d .
Cl2 Cl 0.42176(5) 0.55240(5) 0.39097(3) 0.01943(13) Uani 1 1 d .
Cl3 Cl 0.02368(6) 0.85657(5) 0.47763(3) 0.02509(14) Uani 1 1 d .
N3 N 0.17019(17) 0.59086(16) 0.43290(9) 0.0149(4) Uani 1 1 d .
N1 N 0.22191(16) 0.26637(15) 0.23450(9) 0.0113(4) Uani 1 1 d .
N2 N 0.32960(16) 0.43849(15) 0.20526(9) 0.0114(4) Uani 1 1 d .
C1 C 0.25873(19) 0.39372(18) 0.25610(11) 0.0119(4) Uani 1 1 d .
C00B C 0.3913(2) 0.57040(18) 0.20730(11) 0.0123(5) Uani 1 1 d .
C00C C 0.1393(2) 0.17502(18) 0.26846(11) 0.0134(5) Uani 1 1 d .
C00D C 0.1179(2) 0.67608(19) 0.42878(11) 0.0156(5) Uani 1 1 d .
H00D H 0.105126 0.690679 0.385761 0.019 Uiso 1 1 calc R
C00E C 0.4515(2) 0.1710(2) -0.03501(11) 0.0171(5) Uani 1 1 d .
H00E H 0.474193 0.127592 -0.075342 0.021 Uiso 1 1 calc R
C00F C 0.3807(2) 0.10508(19) 0.01219(11) 0.0147(5) Uani 1 1 d .
C00G C 0.2704(2) 0.23316(18) 0.17252(11) 0.0126(5) Uani 1 1 d .
C00H C 0.3177(2) 0.63180(19) 0.18484(11) 0.0135(5) Uani 1 1 d .
C00I C 0.3356(2) 0.33929(18) 0.15338(11) 0.0123(4) Uani 1 1 d .
C00J C 0.4860(2) 0.2984(2) -0.02071(11) 0.0188(5) Uani 1 1 d .
H00J H 0.531412 0.339954 -0.052176 0.023 Uiso 1 1 calc R
C00K C 0.3494(2) 0.17570(19) 0.07057(11) 0.0134(5) Uani 1 1 d .
C00L C 0.1949(2) 0.14485(19) 0.32198(11) 0.0148(5) Uani 1 1 d .
C00M C 0.3399(2) -0.02616(19) 0.00546(11) 0.0162(5) Uani 1 1 d .
H00M H 0.359783 -0.077707 -0.032508 0.019 Uiso 1 1 calc R
C00N C 0.3363(2) 0.2035(2) 0.34478(11) 0.0173(5) Uani 1 1 d .
H00N H 0.365863 0.288742 0.338591 0.021 Uiso 1 1 calc R
C00O C 0.1867(2) 0.5701(2) 0.49518(11) 0.0181(5) Uani 1 1 d .
H00O H 0.225537 0.513119 0.498470 0.022 Uiso 1 1 calc R
C00P C 0.0114(2) 0.11712(19) 0.24197(11) 0.0156(5) Uani 1 1 d .
C00Q C 0.2778(2) 0.12380(19) 0.12229(11) 0.0127(5) Uani 1 1 d .
C00R C 0.2710(2) -0.0765(2) 0.05519(12) 0.0178(5) Uani 1 1 d .
H00R H 0.244777 -0.162506 0.049708 0.021 Uiso 1 1 calc R
C00S C 0.3862(2) 0.30855(19) 0.08668(11) 0.0135(5) Uani 1 1 d .
C00T C 0.1479(2) 0.6304(2) 0.55475(12) 0.0202(5) Uani 1 1 d .
H00T H 0.157816 0.611472 0.596851 0.024 Uiso 1 1 calc R
C00U C 0.0828(2) 0.74252(19) 0.48740(11) 0.0161(5) Uani 1 1 d .
C00V C 0.4550(2) 0.3690(2) 0.04018(11) 0.0165(5) Uani 1 1 d .
H00V H 0.480955 0.455584 0.048720 0.020 Uiso 1 1 calc R
C00W C 0.2385(2) -0.00330(19) 0.11420(11) 0.0163(5) Uani 1 1 d .
H00W H 0.191485 -0.040177 0.146846 0.020 Uiso 1 1 calc R
C00X C 0.4067(2) 0.1302(2) 0.29683(12) 0.0214(5) Uani 1 1 d .
H00A H 0.385537 0.048487 0.306122 0.026 Uiso 1 1 calc R
H00B H 0.375976 0.117330 0.248912 0.026 Uiso 1 1 calc R
C00Y C 0.1803(2) 0.5632(2) 0.15372(11) 0.0155(5) Uani 1 1 d .
H00Y H 0.140745 0.498426 0.178297 0.019 Uiso 1 1 calc R
C00Z C 0.3784(2) 0.75866(19) 0.18874(11) 0.0169(5) Uani 1 1 d .
H00Z H 0.332835 0.803062 0.174586 0.020 Uiso 1 1 calc R
C010 C 0.5208(2) 0.62787(19) 0.23082(11) 0.0140(5) Uani 1 1 d .
C011 C 0.7030(2) 0.6433(2) 0.31377(12) 0.0194(5) Uani 1 1 d .
H01A H 0.774627 0.699229 0.296613 0.023 Uiso 1 1 calc R
H01B H 0.665830 0.694132 0.346313 0.023 Uiso 1 1 calc R
C012 C 0.0944(2) 0.7189(2) 0.55155(12) 0.0194(5) Uani 1 1 d .
H012 H 0.067370 0.760648 0.590824 0.023 Uiso 1 1 calc R
C013 C 0.6027(2) 0.5611(2) 0.25200(11) 0.0162(5) Uani 1 1 d .
H013 H 0.545894 0.489819 0.267469 0.019 Uiso 1 1 calc R
C014 C 0.1004(2) 0.6473(2) 0.16052(12) 0.0217(5) Uani 1 1 d .
H01C H 0.137443 0.710028 0.135050 0.026 Uiso 1 1 calc R
H01D H 0.015516 0.596658 0.138283 0.026 Uiso 1 1 calc R
C015 C -0.0475(2) 0.1479(2) 0.18276(12) 0.0180(5) Uani 1 1 d .
H015 H 0.006581 0.232486 0.181204 0.022 Uiso 1 1 calc R
C016 C 0.0883(2) 0.7139(2) 0.23470(13) 0.0265(6) Uani 1 1 d .
H01E H 0.042793 0.769203 0.233315 0.040 Uiso 1 1 calc GR
H01F H 0.171660 0.761224 0.258292 0.040 Uiso 1 1 calc GR
H01G H 0.042822 0.653118 0.259110 0.040 Uiso 1 1 calc GR
C017 C 0.3094(2) 0.2904(2) 0.47308(12) 0.0247(6) Uani 1 1 d .
H01H H 0.219017 0.259858 0.461371 0.037 Uiso 1 1 calc GR
H01I H 0.345120 0.376119 0.470989 0.037 Uiso 1 1 calc GR
H01J H 0.326639 0.284590 0.519291 0.037 Uiso 1 1 calc GR
C018 C -0.0641(2) 0.0263(2) 0.27433(12) 0.0222(6) Uani 1 1 d .
H018 H -0.150359 -0.013410 0.259534 0.027 Uiso 1 1 calc R
C019 C -0.0133(2) -0.0051(2) 0.32740(12) 0.0242(6) Uani 1 1 d .
H019 H -0.065537 -0.065634 0.347725 0.029 Uiso 1 1 calc R
C01A C 0.1143(2) 0.0521(2) 0.35082(12) 0.0221(6) Uani 1 1 d .
H01K H 0.147165 0.028711 0.386232 0.026 Uiso 1 1 calc R
C01B C -0.1811(2) 0.1518(2) 0.19569(13) 0.0241(6) Uani 1 1 d .
H01L H -0.243503 0.068032 0.179554 0.029 Uiso 1 1 calc R
H01M H -0.185479 0.180029 0.245317 0.029 Uiso 1 1 calc R
C01C C 0.5749(2) 0.7555(2) 0.23303(12) 0.0188(5) Uani 1 1 d .
H01N H 0.660706 0.797827 0.248320 0.023 Uiso 1 1 calc R
C01D C -0.0498(2) 0.0612(2) 0.11061(12) 0.0206(5) Uani 1 1 d .
H01O H -0.096704 0.081230 0.076778 0.025 Uiso 1 1 calc R
H01P H 0.036973 0.080049 0.098068 0.025 Uiso 1 1 calc R
C01E C 0.1788(2) 0.4973(2) 0.07634(11) 0.0185(5) Uani 1 1 d .
H01Q H 0.197455 0.559342 0.049461 0.022 Uiso 1 1 calc R
H01R H 0.246215 0.462777 0.071821 0.022 Uiso 1 1 calc R
C01F C 0.5053(2) 0.8193(2) 0.21336(12) 0.0193(5) Uani 1 1 d .
H01S H 0.543622 0.904366 0.216563 0.023 Uiso 1 1 calc R
C01G C 0.7508(2) 0.5676(2) 0.35176(13) 0.0266(6) Uani 1 1 d .
H01T H 0.789021 0.518028 0.320053 0.040 Uiso 1 1 calc GR
H01U H 0.680699 0.513622 0.370052 0.040 Uiso 1 1 calc GR
H01V H 0.812851 0.623048 0.389287 0.040 Uiso 1 1 calc GR
C01H C 0.6677(2) 0.5076(2) 0.19041(13) 0.0227(5) Uani 1 1 d .
H01W H 0.728094 0.477315 0.208505 0.027 Uiso 1 1 calc R
H01X H 0.603224 0.436151 0.159654 0.027 Uiso 1 1 calc R
C01I C -0.1081(3) -0.0788(2) 0.10443(14) 0.0292(6) Uani 1 1 d .
H01Y H -0.112455 -0.123701 0.056825 0.044 Uiso 1 1 calc GR
H H -0.192288 -0.098525 0.119517 0.044 Uiso 1 1 calc GR
HA H -0.056230 -0.102364 0.133059 0.044 Uiso 1 1 calc GR
C01J C 0.3686(2) 0.2124(2) 0.42183(12) 0.0232(5) Uani 1 1 d .
H01Z H 0.340275 0.128625 0.428709 0.028 Uiso 1 1 calc R
HB H 0.460388 0.248002 0.432105 0.028 Uiso 1 1 calc R
C01K C -0.2143(2) 0.2381(2) 0.15887(14) 0.0302(6) Uani 1 1 d .
H01 H -0.197595 0.218616 0.110932 0.045 Uiso 1 1 calc GR
HC H -0.163343 0.323378 0.180833 0.045 Uiso 1 1 calc GR
HD H -0.302785 0.226826 0.161594 0.045 Uiso 1 1 calc GR
C01L C 0.0531(3) 0.3926(2) 0.04513(14) 0.0312(6) Uani 1 1 d .
H0AA H 0.058418 0.359112 -0.003303 0.047 Uiso 1 1 calc GR
HE H -0.014806 0.425253 0.049962 0.047 Uiso 1 1 calc GR
HF H 0.036549 0.327544 0.069112 0.047 Uiso 1 1 calc GR
C01M C 0.7375(2) 0.5973(3) 0.14726(14) 0.0318(6) Uani 1 1 d .
H1AA H 0.777516 0.555895 0.111941 0.048 Uiso 1 1 calc GR
HG H 0.801214 0.669272 0.176932 0.048 Uiso 1 1 calc GR
HH H 0.677884 0.623063 0.125753 0.048 Uiso 1 1 calc GR
C01N C 0.5498(3) 0.1928(3) 0.30478(17) 0.0431(8) Uani 1 1 d .
H2AA H 0.586042 0.145512 0.270302 0.065 Uiso 1 1 calc GR
HI H 0.582450 0.196769 0.350362 0.065 Uiso 1 1 calc GR
HJ H 0.571864 0.275915 0.298723 0.065 Uiso 1 1 calc GR

loop_
_atom_site_aniso_label
_atom_site_aniso_U_11
_atom_site_aniso_U_22
_atom_site_aniso_U_33
_atom_site_aniso_U_23
_atom_site_aniso_U_13
_atom_site_aniso_U_12
Pd1 0.01223(9) 0.01203(8) 0.01159(9) 0.00234(6) 0.00262(6) 0.00466(7)
Cl1 0.0131(3) 0.0212(3) 0.0158(3) 0.0002(2) 0.00197(19) 0.0070(2)
Cl2 0.0136(3) 0.0229(3) 0.0183(3) 0.0004(2) -0.0004(2) 0.0054(2)
Cl3 0.0351(3) 0.0218(3) 0.0264(3) 0.0082(2) 0.0095(3) 0.0185(3)
N3 0.0142(9) 0.0144(9) 0.0146(9) 0.0028(7) 0.0027(7) 0.0039(8)
N1 0.0118(9) 0.0104(8) 0.0121(9) 0.0043(7) 0.0022(7) 0.0037(7)
N2 0.0130(9) 0.0105(8) 0.0118(9) 0.0039(7) 0.0024(7) 0.0046(7)
C1 0.0084(10) 0.0131(10) 0.0148(11) 0.0039(8) -0.0003(8) 0.0042(8)
C00B 0.0149(11) 0.0098(9) 0.0125(10) 0.0027(8) 0.0047(8) 0.0048(9)
C00C 0.0141(11) 0.0115(10) 0.0152(11) 0.0049(8) 0.0063(8) 0.0041(9)
C00D 0.0158(11) 0.0167(11) 0.0141(11) 0.0044(8) 0.0013(8) 0.0053(9)
C00E 0.0196(12) 0.0235(11) 0.0135(11) 0.0042(9) 0.0043(9) 0.0143(10)
C00F 0.0143(11) 0.0178(11) 0.0145(11) 0.0028(8) 0.0006(8) 0.0094(9)
C00G 0.0117(10) 0.0130(10) 0.0144(11) 0.0048(8) 0.0017(8) 0.0049(9)
C00H 0.0154(11) 0.0152(10) 0.0119(11) 0.0038(8) 0.0038(8) 0.0077(9)
C00I 0.0115(10) 0.0122(10) 0.0145(11) 0.0042(8) 0.0009(8) 0.0054(9)
C00J 0.0211(12) 0.0232(12) 0.0174(12) 0.0105(9) 0.0082(9) 0.0106(10)
C00K 0.0130(10) 0.0156(10) 0.0128(11) 0.0028(8) 0.0004(8) 0.0071(9)
C00L 0.0197(11) 0.0121(10) 0.0140(11) 0.0029(8) 0.0036(9) 0.0076(9)
C00M 0.0169(11) 0.0161(10) 0.0157(11) -0.0008(8) -0.0001(9) 0.0094(9)
C00N 0.0204(12) 0.0182(11) 0.0171(12) 0.0072(9) 0.0008(9) 0.0096(10)
C00O 0.0193(12) 0.0171(11) 0.0197(12) 0.0052(9) 0.0027(9) 0.0081(10)
C00P 0.0147(11) 0.0132(10) 0.0178(11) 0.0021(8) 0.0027(8) 0.0049(9)
C00Q 0.0123(10) 0.0132(10) 0.0126(11) 0.0038(8) 0.0005(8) 0.0041(9)
C00R 0.0201(12) 0.0120(10) 0.0208(12) 0.0019(9) -0.0021(9) 0.0067(9)
C00S 0.0149(11) 0.0129(10) 0.0138(11) 0.0034(8) 0.0013(8) 0.0062(9)
C00T 0.0254(13) 0.0228(12) 0.0146(12) 0.0060(9) 0.0028(9) 0.0104(10)
C00U 0.0165(11) 0.0123(10) 0.0198(12) 0.0036(8) 0.0038(9) 0.0057(9)
C00V 0.0175(11) 0.0149(10) 0.0190(12) 0.0064(9) 0.0045(9) 0.0066(9)
C00W 0.0159(11) 0.0149(10) 0.0199(12) 0.0057(9) 0.0019(9) 0.0066(9)
C00X 0.0251(13) 0.0231(12) 0.0207(13) 0.0072(10) 0.0052(10) 0.0131(11)
C00Y 0.0157(11) 0.0174(11) 0.0164(11) 0.0066(9) 0.0028(8) 0.0080(9)
C00Z 0.0216(12) 0.0161(11) 0.0189(12) 0.0077(9) 0.0057(9) 0.0119(10)
C010 0.0153(11) 0.0146(10) 0.0131(11) 0.0041(8) 0.0043(8) 0.0059(9)
C011 0.0129(11) 0.0208(11) 0.0228(12) 0.0043(9) 0.0005(9) 0.0045(10)
C012 0.0229(12) 0.0189(11) 0.0147(11) 0.0009(9) 0.0065(9) 0.0074(10)
C013 0.0148(11) 0.0143(10) 0.0198(12) 0.0052(9) 0.0021(9) 0.0049(9)
C014 0.0193(12) 0.0242(12) 0.0262(13) 0.0084(10) 0.0021(10) 0.0121(10)
C015 0.0138(11) 0.0149(10) 0.0218(12) 0.0038(9) -0.0002(9) 0.0014(9)
C016 0.0255(13) 0.0298(13) 0.0309(14) 0.0067(11) 0.0062(11) 0.0188(11)
C017 0.0267(13) 0.0307(13) 0.0159(12) 0.0036(10) -0.0009(10) 0.0108(11)
C018 0.0184(12) 0.0169(11) 0.0249(13) 0.0045(9) 0.0038(10) -0.0012(10)
C019 0.0288(14) 0.0166(11) 0.0233(13) 0.0088(10) 0.0098(10) 0.0005(11)
C01A 0.0304(14) 0.0169(11) 0.0187(12) 0.0078(9) 0.0043(10) 0.0059(10)
C01B 0.0166(12) 0.0211(12) 0.0307(14) -0.0014(10) 0.0004(10) 0.0071(10)
C01C 0.0146(11) 0.0157(11) 0.0246(13) 0.0044(9) 0.0027(9) 0.0042(9)
C01D 0.0179(12) 0.0271(12) 0.0193(12) 0.0030(10) -0.0016(9) 0.0129(10)
C01E 0.0220(12) 0.0200(11) 0.0165(12) 0.0055(9) 0.0009(9) 0.0106(10)
C01F 0.0221(12) 0.0114(10) 0.0246(13) 0.0070(9) 0.0047(10) 0.0045(10)
C01G 0.0226(13) 0.0331(14) 0.0260(14) 0.0034(11) -0.0024(10) 0.0150(11)
C01H 0.0172(12) 0.0242(12) 0.0277(13) 0.0017(10) -0.0014(9) 0.0117(10)
C01I 0.0298(14) 0.0240(13) 0.0293(14) -0.0048(10) -0.0064(11) 0.0116(11)
C01J 0.0252(13) 0.0269(12) 0.0195(13) 0.0065(10) -0.0025(10) 0.0114(11)
C01K 0.0233(13) 0.0279(13) 0.0354(15) -0.0071(11) -0.0094(11) 0.0144(11)
C01L 0.0322(15) 0.0285(13) 0.0268(14) 0.0016(11) -0.0050(11) 0.0070(12)
C01M 0.0222(13) 0.0436(16) 0.0299(15) 0.0067(12) 0.0071(11) 0.0136(12)
C01N 0.0280(15) 0.0442(17) 0.052(2) -0.0005(14) 0.0098(13) 0.0148(14)

loop_
_atom_type_symbol
_atom_type_description
_atom_type_scat_dispersion_real
_atom_type_scat_dispersion_imag
_atom_type_scat_source
C C 0.0033 0.0016 'International Tables Vol C Tables 4.2.6.8 and 6.1.1.4'
H H 0.0000 0.0000 'International Tables Vol C Tables 4.2.6.8 and 6.1.1.4'
Cl Cl 0.1484 0.1585 'International Tables Vol C Tables 4.2.6.8 and 6.1.1.4'
N N 0.0061 0.0033 'International Tables Vol C Tables 4.2.6.8 and 6.1.1.4'
Pd Pd -0.9988 1.0072 'International Tables Vol C Tables 4.2.6.8 and 6.1.1.4'

loop_
_geom_angle_atom_site_label_1
_geom_angle_atom_site_label_2
_geom_angle_atom_site_label_3
_geom_angle
Cl1 Pd1 Cl2 178.140(19)
N3 Pd1 Cl1 88.58(5)
N3 Pd1 Cl2 89.84(5)
C1 Pd1 Cl1 90.51(6)
C1 Pd1 Cl2 91.06(6)
C1 Pd1 N3 179.05(8)
C00D N3 Pd1 119.31(15)
C00O N3 Pd1 121.98(16)
C00O N3 C00D 118.67(19)
C1 N1 C00C 127.07(17)
C1 N1 C00G 109.83(16)
C00G N1 C00C 123.05(16)
C1 N2 C00B 124.80(17)
C1 N2 C00I 109.57(16)
C00I N2 C00B 125.61(16)
N1 C1 Pd1 126.45(14)
N1 C1 N2 105.54(17)
N2 C1 Pd1 128.02(15)
C00H C00B N2 117.94(18)
C010 C00B N2 118.1(2)
C010 C00B C00H 123.91(18)
C00L C00C N1 118.05(19)
C00P C00C N1 117.4(2)
C00P C00C C00L 124.38(18)
N3 C00D H00D 119.5
N3 C00D C00U 121.1(2)
C00U C00D H00D 119.5
C00F C00E H00E 120.1
C00J C00E H00E 120.1
C00J C00E C00F 119.8(2)
C00K C00F C00E 116.78(19)
C00K C00F C00M 116.67(18)
C00M C00F C00E 126.6(2)
N1 C00G C00Q 141.34(18)
C00I C00G N1 107.97(17)
C00I C00G C00Q 110.67(18)
C00B C00H C00Y 122.20(18)
C00Z C00H C00B 116.79(19)
C00Z C00H C00Y 120.9(2)
N2 C00I C00S 142.92(18)
C00G C00I N2 107.07(17)
C00G C00I C00S 110.01(18)
C00E C00J H00J 118.8
C00E C00J C00V 122.40(19)
C00V C00J H00J 118.8
C00F C00K C00Q 123.61(19)
C00F C00K C00S 124.08(18)
C00S C00K C00Q 112.30(18)
C00C C00L C00N 122.09(18)
C01A C00L C00C 116.6(2)
C01A C00L C00N 121.2(2)
C00F C00M H00M 120.0
C00R C00M C00F 119.9(2)
C00R C00M H00M 120.0
C00L C00N H00N 107.7
C00L C00N C00X 109.10(18)
C00L C00N C01J 113.38(18)
C00X C00N H00N 107.7
C00X C00N C01J 111.0(2)
C01J C00N H00N 107.7
N3 C00O H00O 118.9
N3 C00O C00T 122.3(2)
C00T C00O H00O 118.9
C00C C00P C015 124.16(18)
C00C C00P C018 115.8(2)
C018 C00P C015 120.1(2)
C00K C00Q C00G 103.29(17)
C00W C00Q C00G 138.14(19)
C00W C00Q C00K 118.56(19)
C00M C00R H00R 118.6
C00M C00R C00W 122.8(2)
C00W C00R H00R 118.6
C00K C00S C00I 103.65(17)
C00V C00S C00I 138.8(2)
C00V C00S C00K 117.53(19)
C00O C00T H00T 120.1
C012 C00T C00O 119.8(2)
C012 C00T H00T 120.1
C00D C00U Cl3 117.71(18)
C012 C00U Cl3 121.22(17)
C012 C00U C00D 121.1(2)
C00J C00V H00V 120.3
C00S C00V C00J 119.4(2)
C00S C00V H00V 120.3
C00Q C00W C00R 118.46(19)
C00Q C00W H00W 120.8
C00R C00W H00W 120.8
C00N C00X H00A 108.6
C00N C00X H00B 108.6
H00A C00X H00B 107.6
C01N C00X C00N 114.5(2)
C01N C00X H00A 108.6
C01N C00X H00B 108.6
C00H C00Y H00Y 107.8
C00H C00Y C014 113.91(18)
C00H C00Y C01E 109.17(17)
C014 C00Y H00Y 107.8
C014 C00Y C01E 110.1(2)
C01E C00Y H00Y 107.8
C00H C00Z H00Z 119.5
C01F C00Z C00H 120.9(2)
C01F C00Z H00Z 119.5
C00B C010 C013 124.39(18)
C00B C010 C01C 115.8(2)
C01C C010 C013 119.76(19)
H01A C011 H01B 107.8
C013 C011 H01A 109.0
C013 C011 H01B 109.0
C01G C011 H01A 109.0
C01G C011 H01B 109.0
C01G C011 C013 112.99(19)
C00T C012 H012 121.5
C00U C012 C00T 117.0(2)
C00U C012 H012 121.5
C010 C013 C011 113.03(18)
C010 C013 H013 107.0
C010 C013 C01H 112.26(19)
C011 C013 H013 107.0
C01H C013 C011 110.21(19)
C01H C013 H013 107.0
C00Y C014 H01C 108.3
C00Y C014 H01D 108.3
H01C C014 H01D 107.4
C016 C014 C00Y 115.8(2)
C016 C014 H01C 108.3
C016 C014 H01D 108.3
C00P C015 H015 106.6
C00P C015 C01B 112.36(19)
C00P C015 C01D 113.6(2)
C01B C015 H015 106.6
C01B C015 C01D 110.50(19)
C01D C015 H015 106.6
C014 C016 H01E 109.5
C014 C016 H01F 109.5
C014 C016 H01G 109.5
H01E C016 H01F 109.5
H01E C016 H01G 109.5
H01F C016 H01G 109.5
H01H C017 H01I 109.5
H01H C017 H01J 109.5
H01I C017 H01J 109.5
C01J C017 H01H 109.5
C01J C017 H01I 109.5
C01J C017 H01J 109.5
C00P C018 H018 119.2
C019 C018 C00P 121.5(2)
C019 C018 H018 119.2
C018 C019 H019 119.6
C018 C019 C01A 120.8(2)
C01A C019 H019 119.6
C00L C01A H01K 119.6
C019 C01A C00L 120.9(2)
C019 C01A H01K 119.6
C015 C01B H01L 109.1
C015 C01B H01M 109.1
H01L C01B H01M 107.9
C01K C01B C015 112.4(2)
C01K C01B H01L 109.1
C01K C01B H01M 109.1
C010 C01C H01N 119.1
C01F C01C C010 121.9(2)
C01F C01C H01N 119.1
C015 C01D H01O 108.2
C015 C01D H01P 108.2
H01O C01D H01P 107.4
C01I C01D C015 116.23(19)
C01I C01D H01O 108.2
C01I C01D H01P 108.2
C00Y C01E H01Q 108.6
C00Y C01E H01R 108.6
H01Q C01E H01R 107.6
C01L C01E C00Y 114.54(19)
C01L C01E H01Q 108.6
C01L C01E H01R 108.6
C00Z C01F H01S 119.7
C01C C01F C00Z 120.6(2)
C01C C01F H01S 119.7
C011 C01G H01T 109.5
C011 C01G H01U 109.5
C011 C01G H01V 109.5
H01T C01G H01U 109.5
H01T C01G H01V 109.5
H01U C01G H01V 109.5
C013 C01H H01W 108.2
C013 C01H H01X 108.2
H01W C01H H01X 107.3
C01M C01H C013 116.4(2)
C01M C01H H01W 108.2
C01M C01H H01X 108.2
C01D C01I H01Y 109.5
C01D C01I H 109.5
C01D C01I HA 109.5
H01Y C01I H 109.5
H01Y C01I HA 109.5
H C01I HA 109.5
C00N C01J H01Z 108.6
C00N C01J HB 108.6
C017 C01J C00N 114.5(2)
C017 C01J H01Z 108.6
C017 C01J HB 108.6
H01Z C01J HB 107.6
C01B C01K H01 109.5
C01B C01K HC 109.5
C01B C01K HD 109.5
H01 C01K HC 109.5
H01 C01K HD 109.5
HC C01K HD 109.5
C01E C01L H0AA 109.5
C01E C01L HE 109.5
C01E C01L HF 109.5
H0AA C01L HE 109.5
H0AA C01L HF 109.5
HE C01L HF 109.5
C01H C01M H1AA 109.5
C01H C01M HG 109.5
C01H C01M HH 109.5
H1AA C01M HG 109.5
H1AA C01M HH 109.5
HG C01M HH 109.5
C00X C01N H2AA 109.5
C00X C01N HI 109.5
C00X C01N HJ 109.5
H2AA C01N HI 109.5
H2AA C01N HJ 109.5
HI C01N HJ 109.5

loop_
_geom_bond_atom_site_label_1
_geom_bond_atom_site_label_2
_geom_bond_distance
Pd1 Cl1 2.2866(6)
Pd1 Cl2 2.2892(6)
Pd1 N3 2.0926(17)
Pd1 C1 1.965(2)
Cl3 C00U 1.735(2)
N3 C00D 1.341(3)
N3 C00O 1.340(3)
N1 C1 1.368(3)
N1 C00C 1.460(2)
N1 C00G 1.374(3)
N2 C1 1.378(2)
N2 C00B 1.457(2)
N2 C00I 1.384(3)
C00B C00H 1.401(3)
C00B C010 1.400(3)
C00C C00L 1.404(3)
C00C C00P 1.398(3)
C00D H00D 0.9300
C00D C00U 1.381(3)
C00E H00E 0.9300
C00E C00F 1.427(3)
C00E C00J 1.370(3)
C00F C00K 1.381(3)
C00F C00M 1.424(3)
C00G C00I 1.356(3)
C00G C00Q 1.458(3)
C00H C00Y 1.522(3)
C00H C00Z 1.395(3)
C00I C00S 1.459(3)
C00J H00J 0.9300
C00J C00V 1.415(3)
C00K C00Q 1.428(3)
C00K C00S 1.427(3)
C00L C00N 1.516(3)
C00L C01A 1.399(3)
C00M H00M 0.9300
C00M C00R 1.375(3)
C00N H00N 0.9800
C00N C00X 1.537(3)
C00N C01J 1.542(3)
C00O H00O 0.9300
C00O C00T 1.383(3)
C00P C015 1.520(3)
C00P C018 1.407(3)
C00Q C00W 1.375(3)
C00R H00R 0.9300
C00R C00W 1.411(3)
C00S C00V 1.376(3)
C00T H00T 0.9300
C00T C012 1.382(3)
C00U C012 1.381(3)
C00V H00V 0.9300
C00W H00W 0.9300
C00X H00A 0.9700
C00X H00B 0.9700
C00X C01N 1.510(3)
C00Y H00Y 0.9800
C00Y C014 1.533(3)
C00Y C01E 1.546(3)
C00Z H00Z 0.9300
C00Z C01F 1.382(3)
C010 C013 1.513(3)
C010 C01C 1.403(3)
C011 H01A 0.9700
C011 H01B 0.9700
C011 C013 1.546(3)
C011 C01G 1.514(4)
C012 H012 0.9300
C013 H013 0.9800
C013 C01H 1.543(3)
C014 H01C 0.9700
C014 H01D 0.9700
C014 C016 1.527(3)
C015 H015 0.9800
C015 C01B 1.537(3)
C015 C01D 1.545(3)
C016 H01E 0.9600
C016 H01F 0.9600
C016 H01G 0.9600
C017 H01H 0.9600
C017 H01I 0.9600
C017 H01J 0.9600
C017 C01J 1.517(3)
C018 H018 0.9300
C018 C019 1.377(4)
C019 H019 0.9300
C019 C01A 1.381(4)
C01A H01K 0.9300
C01B H01L 0.9700
C01B H01M 0.9700
C01B C01K 1.520(4)
C01C H01N 0.9300
C01C C01F 1.367(3)
C01D H01O 0.9700
C01D H01P 0.9700
C01D C01I 1.523(3)
C01E H01Q 0.9700
C01E H01R 0.9700
C01E C01L 1.528(3)
C01F H01S 0.9300
C01G H01T 0.9600
C01G H01U 0.9600
C01G H01V 0.9600
C01H H01W 0.9700
C01H H01X 0.9700
C01H C01M 1.525(3)
C01I H01Y 0.9600
C01I H 0.9600
C01I HA 0.9600
C01J H01Z 0.9700
C01J HB 0.9700
C01K H01 0.9600
C01K HC 0.9600
C01K HD 0.9600
C01L H0AA 0.9600
C01L HE 0.9600
C01L HF 0.9600
C01M H1AA 0.9600
C01M HG 0.9600
C01M HH 0.9600
C01N H2AA 0.9600
C01N HI 0.9600
C01N HJ 0.9600

loop_
_geom_torsion_atom_site_label_1
_geom_torsion_atom_site_label_2
_geom_torsion_atom_site_label_3
_geom_torsion_atom_site_label_4
_geom_torsion
Pd1 N3 C00D C00U 178.52(15)
Pd1 N3 C00O C00T -175.60(15)
Cl3 C00U C012 C00T -177.07(17)
N3 C00D C00U Cl3 176.68(15)
N3 C00D C00U C012 -3.3(3)
N3 C00O C00T C012 -2.5(3)
N1 C00C C00L C00N -0.2(3)
N1 C00C C00L C01A -176.64(19)
N1 C00C C00P C015 -3.1(3)
N1 C00C C00P C018 177.69(19)
N1 C00G C00I N2 1.6(3)
N1 C00G C00I C00S -178.49(19)
N1 C00G C00Q C00K -179.8(3)
N1 C00G C00Q C00W -1.0(5)
N2 C00B C00H C00Y -4.7(3)
N2 C00B C00H C00Z 178.65(17)
N2 C00B C010 C013 2.3(3)
N2 C00B C010 C01C -178.81(17)
N2 C00I C00S C00K 177.3(3)
N2 C00I C00S C00V -1.7(6)
C1 N1 C00C C00L -85.2(3)
C1 N1 C00C C00P 99.2(3)
C1 N1 C00G C00I -1.6(3)
C1 N1 C00G C00Q 176.1(3)
C1 N2 C00B C00H -83.2(3)
C1 N2 C00B C010 97.5(2)
C1 N2 C00I C00G -1.0(3)
C1 N2 C00I C00S 179.1(3)
C00B N2 C1 Pd1 1.7(3)
C00B N2 C1 N1 -178.39(19)
C00B N2 C00I C00G 177.4(2)
C00B N2 C00I C00S -2.5(5)
C00B C00H C00Y C014 155.80(19)
C00B C00H C00Y C01E -80.7(2)
C00B C00H C00Z C01F 0.4(3)
C00B C010 C013 C011 -144.0(2)
C00B C010 C013 C01H 90.5(2)
C00B C010 C01C C01F 0.0(3)
C00C N1 C1 Pd1 3.4(3)
C00C N1 C1 N2 -176.5(2)
C00C N1 C00G C00I 176.0(2)
C00C N1 C00G C00Q -6.3(4)
C00C C00L C00N C00X -84.3(3)
C00C C00L C00N C01J 151.4(2)
C00C C00L C01A C019 -0.4(3)
C00C C00P C015 C01B -139.2(2)
C00C C00P C015 C01D 94.4(2)
C00C C00P C018 C019 -1.7(3)
C00D N3 C00O C00T 2.2(3)
C00D C00U C012 C00T 2.9(3)
C00E C00F C00K C00Q 179.3(2)
C00E C00F C00K C00S -1.6(3)
C00E C00F C00M C00R -179.5(2)
C00E C00J C00V C00S -1.0(4)
C00F C00E C00J C00V 0.6(4)
C00F C00K C00Q C00G 179.7(2)
C00F C00K C00Q C00W 0.6(4)
C00F C00K C00S C00I -178.0(2)
C00F C00K C00S C00V 1.2(3)
C00F C00M C00R C00W -0.4(4)
C00G N1 C1 Pd1 -179.14(16)
C00G N1 C1 N2 1.0(2)
C00G N1 C00C C00L 97.6(2)
C00G N1 C00C C00P -78.0(3)
C00G C00I C00S C00K -2.6(3)
C00G C00I C00S C00V 178.4(3)
C00G C00Q C00W C00R -178.5(3)
C00H C00B C010 C013 -176.98(19)
C00H C00B C010 C01C 1.9(3)
C00H C00Y C014 C016 -59.7(2)
C00H C00Y C01E C01L 161.1(2)
C00H C00Z C01F C01C 1.4(3)
C00I N2 C1 Pd1 -179.86(16)
C00I N2 C1 N1 0.0(2)
C00I N2 C00B C00H 98.6(2)
C00I N2 C00B C010 -80.7(3)
C00I C00G C00Q C00K -2.2(3)
C00I C00G C00Q C00W 176.6(3)
C00I C00S C00V C00J 179.0(3)
C00J C00E C00F C00K 0.6(3)
C00J C00E C00F C00M -178.8(2)
C00K C00F C00M C00R 1.1(3)
C00K C00Q C00W C00R 0.2(3)
C00K C00S C00V C00J 0.1(3)
C00L C00C C00P C015 -178.4(2)
C00L C00C C00P C018 2.4(3)
C00L C00N C00X C01N 168.8(2)
C00L C00N C01J C017 -60.4(3)
C00M C00F C00K C00Q -1.2(3)
C00M C00F C00K C00S 177.9(2)
C00M C00R C00W C00Q -0.3(4)
C00N C00L C01A C019 -176.9(2)
C00O N3 C00D C00U 0.7(3)
C00O C00T C012 C00U -0.1(3)
C00P C00C C00L C00N 175.1(2)
C00P C00C C00L C01A -1.3(3)
C00P C015 C01B C01K 152.69(19)
C00P C015 C01D C01I 52.0(3)
C00P C018 C019 C01A 0.1(4)
C00Q C00G C00I N2 -176.88(19)
C00Q C00G C00I C00S 3.0(3)
C00Q C00K C00S C00I 1.2(3)
C00Q C00K C00S C00V -179.6(2)
C00S C00K C00Q C00G 0.5(3)
C00S C00K C00Q C00W -178.6(2)
C00X C00N C01J C017 176.39(18)
C00Y C00H C00Z C01F -176.31(19)
C00Z C00H C00Y C014 -27.7(3)
C00Z C00H C00Y C01E 95.7(2)
C010 C00B C00H C00Y 174.52(18)
C010 C00B C00H C00Z -2.1(3)
C010 C013 C01H C01M 49.7(3)
C010 C01C C01F C00Z -1.6(3)
C011 C013 C01H C01M -77.3(3)
C013 C010 C01C C01F 178.9(2)
C014 C00Y C01E C01L -73.2(3)
C015 C00P C018 C019 179.0(2)
C018 C00P C015 C01B 40.0(3)
C018 C00P C015 C01D -86.3(2)
C018 C019 C01A C00L 1.0(4)
C01A C00L C00N C00X 91.9(2)
C01A C00L C00N C01J -32.4(3)
C01B C015 C01D C01I -75.3(3)
C01C C010 C013 C011 37.1(3)
C01C C010 C013 C01H -88.3(2)
C01D C015 C01B C01K -79.3(2)
C01E C00Y C014 C016 177.29(18)
C01G C011 C013 C010 158.92(18)
C01G C011 C013 C01H -74.6(2)
C01J C00N C00X C01N -65.5(3)

loop_
_smtbx_masks_void_nr
_smtbx_masks_void_average_x
_smtbx_masks_void_average_y
_smtbx_masks_void_average_z
_smtbx_masks_void_volume
_smtbx_masks_void_count_electrons
1 0.500 0.000 0.500 231.9 77.4
2 0.253 0.656 0.956 9.4 0.0
3 0.747 0.344 0.044 9.4 0.0
